data_2229344
loop_
_publ_author_name
'Xiao, Wenzhi'
'Xue, Ruiting'
'Yin, Yansheng'

_publ_section_title
;
 Tetrakis[(4-methoxycarbonyl)anilinium] hexachloridostannate(IV)
 dichloride
;
_journal_coeditor_code CV5035
_journal_issue 3
_journal_name_full 'Acta Crystallographica Section E'
_journal_page_first m297
_journal_paper_doi 10.1107/S1600536811003692
_journal_volume 67
_journal_year 2011
_chemical_formula_iupac '(C8 H10 N O2)4 [Sn Cl6] Cl2'
_chemical_formula_moiety '4(C8 H10 N O2 +), Cl6 Sn 2-, 2(Cl -)'
_chemical_formula_sum 'C32 H40 Cl8 N4 O8 Sn'
_chemical_formula_weight 1010.97
_chemical_name_systematic
;
Tetrakis[(4-methoxycarbonyl)anilinium] hexachloridostannate(IV) dichloride
;
_space_group_IT_number 15
_symmetry_cell_setting monoclinic
_symmetry_space_group_name_Hall '-C 2yc'
_symmetry_space_group_name_H-M 'C 1 2/c 1'
_atom_sites_solution_hydrogens geom
_atom_sites_solution_primary direct
_atom_sites_solution_secondary difmap
_cell_angle_alpha 90.00
_cell_angle_beta 119.424(2)
_cell_angle_gamma 90.00
_cell_formula_units_Z 4
_cell_length_a 30.748(3)
_cell_length_b 7.1172(8)
_cell_length_c 22.113(2)
_cell_measurement_reflns_used 4623
_cell_measurement_temperature 298(2)
_cell_measurement_theta_max 27.705
_cell_measurement_theta_min 2.721
_cell_volume 4215.0(7)
_computing_cell_refinement 'SAINT (Bruker, 2007)'
_computing_data_collection 'SMART (Bruker, 2007)'
_computing_data_reduction 'SAINT (Bruker, 2007)'
_computing_molecular_graphics 'XP in SHELXTL (Sheldrick, 2008)'
_computing_publication_material 'SHELXL97 (Sheldrick, 2008)'
_computing_structure_refinement 'SHELXL97 (Sheldrick, 2008)'
_computing_structure_solution 'SHELXS97 (Sheldrick, 2008)'
_diffrn_ambient_temperature 298(2)
_diffrn_measured_fraction_theta_full 0.998
_diffrn_measured_fraction_theta_max 0.998
_diffrn_measurement_device_type 'Bruker SMART CCD area-detector'
_diffrn_measurement_method '\f and \w'
_diffrn_radiation_monochromator graphite
_diffrn_radiation_source 'fine-focus sealed tube'
_diffrn_radiation_type MoK\a
_diffrn_radiation_wavelength 0.71073
_diffrn_reflns_av_R_equivalents 0.0349
_diffrn_reflns_av_sigmaI/netI 0.0389
_diffrn_reflns_limit_h_max 36
_diffrn_reflns_limit_h_min -29
_diffrn_reflns_limit_k_max 8
_diffrn_reflns_limit_k_min -7
_diffrn_reflns_limit_l_max 25
_diffrn_reflns_limit_l_min -26
_diffrn_reflns_number 10221
_diffrn_reflns_theta_full 25.02
_diffrn_reflns_theta_max 25.02
_diffrn_reflns_theta_min 1.52
_exptl_absorpt_coefficient_mu 1.164
_exptl_absorpt_correction_T_max 0.6165
_exptl_absorpt_correction_T_min 0.5937
_exptl_absorpt_correction_type multi-scan
_exptl_absorpt_process_details '(SADABS; Sheldrick, 1996)'
_exptl_crystal_colour yellow
_exptl_crystal_density_diffrn 1.593
_exptl_crystal_density_method 'not measured'
_exptl_crystal_description block
_exptl_crystal_F_000 2040
_exptl_crystal_size_max 0.50
_exptl_crystal_size_mid 0.46
_exptl_crystal_size_min 0.46
_refine_diff_density_max 0.511
_refine_diff_density_min -0.435
_refine_ls_extinction_coef 0.00204(13)
_refine_ls_extinction_expression Fc^*^=kFc[1+0.001xFc^2^\l^3^/sin(2\q)]^-1/4^
_refine_ls_extinction_method 'SHELXL97 (Sheldrick, 2008)'
_refine_ls_goodness_of_fit_ref 1.007
_refine_ls_hydrogen_treatment constr
_refine_ls_matrix_type full
_refine_ls_number_parameters 245
_refine_ls_number_reflns 3719
_refine_ls_number_restraints 0
_refine_ls_restrained_S_all 1.007
_refine_ls_R_factor_all 0.0473
_refine_ls_R_factor_gt 0.0307
_refine_ls_shift/su_max 0.000
_refine_ls_shift/su_mean 0.000
_refine_ls_structure_factor_coef Fsqd
_refine_ls_weighting_details 'calc w=1/[\s^2^(Fo^2^)+(0.0450P)^2^+5.2918P] where P=(Fo^2^+2Fc^2^)/3'
_refine_ls_weighting_scheme calc
_refine_ls_wR_factor_gt 0.0739
_refine_ls_wR_factor_ref 0.0898
_reflns_number_gt 2969
_reflns_number_total 3719
_reflns_threshold_expression I>2\s(I)
_cod_data_source_file cv5035.cif
_cod_data_source_block I
_cod_original_sg_symbol_H-M 'C 2/c'
_cod_database_code 2229344
_cod_database_fobs_code 2229344

loop_
_symmetry_equiv_pos_as_xyz
'x, y, z'
'-x, y, -z+1/2'
'x+1/2, y+1/2, z'
'-x+1/2, y+1/2, -z+1/2'
'-x, -y, -z'
'x, -y, z-1/2'
'-x+1/2, -y+1/2, -z'
'x+1/2, -y+1/2, z-1/2'

loop_
_atom_site_type_symbol
_atom_site_label
_atom_site_fract_x
_atom_site_fract_y
_atom_site_fract_z
_atom_site_U_iso_or_equiv
_atom_site_adp_type
_atom_site_calc_flag
_atom_site_refinement_flags
_atom_site_occupancy
_atom_site_disorder_assembly
_atom_site_disorder_group
Sn Sn1 0.0000 0.88525(4) 0.2500 0.03147(14) Uani d S 1 . .
Cl Cl1 0.05414(3) 1.12542(12) 0.24657(5) 0.0448(2) Uani d . 1 . .
Cl Cl2 0.04668(3) 0.88401(13) 0.37614(4) 0.0446(2) Uani d . 1 . .
Cl Cl3 0.05329(3) 0.64043(12) 0.24497(5) 0.0452(2) Uani d . 1 . .
Cl Cl4 0.01937(4) 0.27991(19) 0.05504(6) 0.0745(4) Uani d . 1 . .
N N1 0.05296(13) 0.8682(5) 0.09640(19) 0.0681(11) Uani d . 1 . .
H H1A 0.0488 0.8145 0.1295 0.102 Uiso calc R 1 . .
H H1B 0.0354 0.8058 0.0568 0.102 Uiso calc R 1 . .
H H1C 0.0425 0.9868 0.0908 0.102 Uiso calc R 1 . .
O O1 0.28945(11) 0.8266(5) 0.23899(19) 0.0801(9) Uani d . 1 . .
O O2 0.27319(15) 0.8654(6) 0.1308(2) 0.1100(15) Uani d . 1 . .
C C1 0.25910(17) 0.8534(6) 0.1724(3) 0.0614(12) Uani d . 1 . .
C C2 0.20539(15) 0.8609(5) 0.1534(2) 0.0488(9) Uani d . 1 . .
C C3 0.19023(15) 0.8011(7) 0.1997(2) 0.0596(11) Uani d . 1 . .
H H3 0.2138 0.7596 0.2437 0.071 Uiso calc R 1 . .
C C4 0.14066(15) 0.8028(7) 0.1808(2) 0.0627(12) Uani d . 1 . .
H H4 0.1305 0.7621 0.2119 0.075 Uiso calc R 1 . .
C C5 0.10627(15) 0.8642(5) 0.1165(2) 0.0510(10) Uani d . 1 . .
C C6 0.12064(16) 0.9276(6) 0.0699(2) 0.0563(10) Uani d . 1 . .
H H6 0.0971 0.9721 0.0265 0.068 Uiso calc R 1 . .
C C7 0.17023(16) 0.9236(6) 0.0889(2) 0.0571(11) Uani d . 1 . .
H H7 0.1803 0.9640 0.0577 0.069 Uiso calc R 1 . .
C C8 0.34155(17) 0.8066(9) 0.2610(3) 0.0977(18) Uani d . 1 . .
H H8A 0.3466 0.6959 0.2404 0.146 Uiso calc R 1 . .
H H8B 0.3601 0.7958 0.3107 0.146 Uiso calc R 1 . .
H H8C 0.3528 0.9148 0.2467 0.146 Uiso calc R 1 . .
N N2 -0.04641(12) 0.3799(4) 0.12080(17) 0.0549(8) Uani d . 1 . .
H H2A -0.0469 0.2835 0.1461 0.082 Uiso calc R 1 . .
H H2B -0.0329 0.4794 0.1481 0.082 Uiso calc R 1 . .
H H2C -0.0284 0.3495 0.1008 0.082 Uiso calc R 1 . .
O O3 -0.27704(11) 0.5652(5) -0.06223(17) 0.0754(9) Uani d . 1 . .
O O4 -0.25318(15) 0.6482(7) -0.1379(2) 0.1235(17) Uani d . 1 . .
C C9 -0.24390(17) 0.5845(7) -0.0834(2) 0.0649(12) Uani d . 1 . .
C C10 -0.19295(13) 0.5235(6) -0.03008(18) 0.0475(9) Uani d . 1 . .
C C11 -0.15324(15) 0.5639(6) -0.0409(2) 0.0530(10) Uani d . 1 . .
H H11 -0.1591 0.6244 -0.0814 0.064 Uiso calc R 1 . .
C C12 -0.10518(13) 0.5155(5) 0.00777(19) 0.0460(9) Uani d . 1 . .
H H12 -0.0785 0.5435 0.0007 0.055 Uiso calc R 1 . .
C C13 -0.09772(13) 0.4248(5) 0.06700(18) 0.0412(8) Uani d . 1 . .
C C14 -0.13659(14) 0.3806(5) 0.07820(19) 0.0484(9) Uani d . 1 . .
H H14 -0.1306 0.3179 0.1185 0.058 Uiso calc R 1 . .
C C15 -0.18453(14) 0.4296(6) 0.0293(2) 0.0538(10) Uani d . 1 . .
H H15 -0.2112 0.3995 0.0363 0.065 Uiso calc R 1 . .
C C16 -0.32747(17) 0.6233(8) -0.1111(3) 0.100(2) Uani d . 1 . .
H H16A -0.3402 0.5467 -0.1521 0.150 Uiso calc R 1 . .
H H16B -0.3274 0.7526 -0.1234 0.150 Uiso calc R 1 . .
H H16C -0.3483 0.6091 -0.0903 0.150 Uiso calc R 1 . .

loop_
_atom_site_aniso_label
_atom_site_aniso_U_11
_atom_site_aniso_U_22
_atom_site_aniso_U_33
_atom_site_aniso_U_12
_atom_site_aniso_U_13
_atom_site_aniso_U_23
Sn1 0.0315(2) 0.0292(2) 0.0350(2) 0.000 0.01734(15) 0.000
Cl1 0.0388(5) 0.0417(5) 0.0498(5) -0.0108(4) 0.0187(4) 0.0027(4)
Cl2 0.0430(5) 0.0531(6) 0.0319(5) 0.0061(4) 0.0138(4) 0.0043(4)
Cl3 0.0441(5) 0.0385(5) 0.0611(6) 0.0090(4) 0.0322(5) 0.0006(4)
Cl4 0.0609(7) 0.0948(9) 0.0812(8) 0.0232(6) 0.0452(6) 0.0309(7)
N1 0.054(2) 0.094(3) 0.063(2) 0.0182(18) 0.0344(19) 0.021(2)
O1 0.0490(18) 0.115(3) 0.080(2) 0.0101(17) 0.0348(18) -0.003(2)
O2 0.084(3) 0.174(4) 0.107(3) 0.001(2) 0.074(3) 0.016(3)
C1 0.063(3) 0.055(3) 0.086(4) -0.006(2) 0.052(3) -0.008(2)
C2 0.056(2) 0.045(2) 0.060(3) 0.0003(17) 0.040(2) -0.0021(18)
C3 0.051(2) 0.083(3) 0.052(2) 0.013(2) 0.031(2) 0.017(2)
C4 0.056(3) 0.091(3) 0.056(3) 0.019(2) 0.038(2) 0.028(2)
C5 0.052(2) 0.056(3) 0.055(2) 0.0110(18) 0.034(2) 0.0093(19)
C6 0.063(3) 0.065(3) 0.047(2) 0.009(2) 0.032(2) 0.0141(19)
C7 0.072(3) 0.062(3) 0.056(3) 0.003(2) 0.046(2) 0.008(2)
C8 0.053(3) 0.114(4) 0.128(5) 0.012(3) 0.046(3) -0.002(4)
N2 0.0470(19) 0.057(2) 0.052(2) 0.0027(15) 0.0173(16) -0.0006(16)
O3 0.0418(16) 0.094(2) 0.075(2) 0.0087(16) 0.0164(16) -0.0012(18)
O4 0.081(3) 0.201(5) 0.063(2) 0.034(3) 0.015(2) 0.051(3)
C9 0.055(3) 0.073(3) 0.047(3) 0.008(2) 0.010(2) -0.002(2)
C10 0.046(2) 0.053(2) 0.039(2) 0.0024(17) 0.0163(18) -0.0014(18)
C11 0.063(3) 0.055(2) 0.041(2) 0.0008(19) 0.025(2) 0.0055(18)
C12 0.046(2) 0.046(2) 0.051(2) -0.0042(17) 0.0277(19) 0.0003(18)
C13 0.040(2) 0.042(2) 0.038(2) 0.0015(15) 0.0161(16) -0.0023(16)
C14 0.048(2) 0.056(2) 0.040(2) 0.0017(18) 0.0207(18) 0.0097(17)
C15 0.042(2) 0.070(3) 0.048(2) -0.0043(19) 0.0216(19) 0.004(2)
C16 0.039(3) 0.114(5) 0.103(4) 0.013(3) 0.002(3) -0.023(3)

loop_
_atom_type_symbol
_atom_type_description
_atom_type_scat_dispersion_real
_atom_type_scat_dispersion_imag
_atom_type_scat_source
C C 0.0033 0.0016 'International Tables Vol C Tables 4.2.6.8 and 6.1.1.4'
H H 0.0000 0.0000 'International Tables Vol C Tables 4.2.6.8 and 6.1.1.4'
O O 0.0106 0.0060 'International Tables Vol C Tables 4.2.6.8 and 6.1.1.4'
N N 0.0061 0.0033 'International Tables Vol C Tables 4.2.6.8 and 6.1.1.4'
Cl Cl 0.1484 0.1585 'International Tables Vol C Tables 4.2.6.8 and 6.1.1.4'
Sn Sn -0.6537 1.4246 'International Tables Vol C Tables 4.2.6.8 and 6.1.1.4'

loop_
_geom_angle_atom_site_label_1
_geom_angle_atom_site_label_2
_geom_angle_atom_site_label_3
_geom_angle_site_symmetry_1
_geom_angle_site_symmetry_3
_geom_angle
_geom_angle_publ_flag
Cl1 Sn1 Cl1 . 2 89.79(5) ?
Cl1 Sn1 Cl2 . 2 89.66(3) ?
Cl1 Sn1 Cl2 2 2 90.63(3) ?
Cl1 Sn1 Cl2 . . 90.63(3) ?
Cl1 Sn1 Cl2 2 . 89.66(3) ?
Cl2 Sn1 Cl2 2 . 179.58(4) ?
Cl1 Sn1 Cl3 . . 90.88(3) ?
Cl1 Sn1 Cl3 2 . 179.00(3) ?
Cl2 Sn1 Cl3 2 . 88.64(3) ?
Cl2 Sn1 Cl3 . . 91.06(3) ?
Cl1 Sn1 Cl3 . 2 179.00(3) ?
Cl1 Sn1 Cl3 2 2 90.88(3) ?
Cl2 Sn1 Cl3 2 2 91.06(3) ?
Cl2 Sn1 Cl3 . 2 88.64(3) ?
Cl3 Sn1 Cl3 . 2 88.45(4) ?
C5 N1 H1A . . 109.5 ?
C5 N1 H1B . . 109.5 ?
H1A N1 H1B . . 109.5 ?
C5 N1 H1C . . 109.5 ?
H1A N1 H1C . . 109.5 ?
H1B N1 H1C . . 109.5 ?
C1 O1 C8 . . 117.0(4) ?
O2 C1 O1 . . 123.1(4) ?
O2 C1 C2 . . 123.4(5) ?
O1 C1 C2 . . 113.5(4) ?
C7 C2 C3 . . 119.2(4) ?
C7 C2 C1 . . 120.1(4) ?
C3 C2 C1 . . 120.6(4) ?
C4 C3 C2 . . 120.1(4) ?
C4 C3 H3 . . 120.0 ?
C2 C3 H3 . . 120.0 ?
C5 C4 C3 . . 119.9(4) ?
C5 C4 H4 . . 120.0 ?
C3 C4 H4 . . 120.0 ?
C4 C5 C6 . . 121.0(4) ?
C4 C5 N1 . . 119.9(3) ?
C6 C5 N1 . . 119.0(4) ?
C7 C6 C5 . . 118.8(4) ?
C7 C6 H6 . . 120.6 ?
C5 C6 H6 . . 120.6 ?
C6 C7 C2 . . 121.0(3) ?
C6 C7 H7 . . 119.5 ?
C2 C7 H7 . . 119.5 ?
O1 C8 H8A . . 109.5 ?
O1 C8 H8B . . 109.5 ?
H8A C8 H8B . . 109.5 ?
O1 C8 H8C . . 109.5 ?
H8A C8 H8C . . 109.5 ?
H8B C8 H8C . . 109.5 ?
C13 N2 H2A . . 109.5 ?
C13 N2 H2B . . 109.5 ?
H2A N2 H2B . . 109.5 ?
C13 N2 H2C . . 109.5 ?
H2A N2 H2C . . 109.5 ?
H2B N2 H2C . . 109.5 ?
C9 O3 C16 . . 115.8(4) ?
O4 C9 O3 . . 124.0(4) ?
O4 C9 C10 . . 123.4(5) ?
O3 C9 C10 . . 112.6(4) ?
C15 C10 C11 . . 119.7(3) ?
C15 C10 C9 . . 121.8(4) ?
C11 C10 C9 . . 118.5(4) ?
C12 C11 C10 . . 120.8(4) ?
C12 C11 H11 . . 119.6 ?
C10 C11 H11 . . 119.6 ?
C13 C12 C11 . . 118.3(3) ?
C13 C12 H12 . . 120.9 ?
C11 C12 H12 . . 120.9 ?
C14 C13 C12 . . 121.8(3) ?
C14 C13 N2 . . 119.2(3) ?
C12 C13 N2 . . 118.9(3) ?
C13 C14 C15 . . 119.5(4) ?
C13 C14 H14 . . 120.3 ?
C15 C14 H14 . . 120.3 ?
C14 C15 C10 . . 119.8(4) ?
C14 C15 H15 . . 120.1 ?
C10 C15 H15 . . 120.1 ?
O3 C16 H16A . . 109.5 ?
O3 C16 H16B . . 109.5 ?
H16A C16 H16B . . 109.5 ?
O3 C16 H16C . . 109.5 ?
H16A C16 H16C . . 109.5 ?
H16B C16 H16C . . 109.5 ?

loop_
_geom_bond_atom_site_label_1
_geom_bond_atom_site_label_2
_geom_bond_site_symmetry_2
_geom_bond_distance
_geom_bond_publ_flag
Sn1 Cl1 . 2.4131(8) ?
Sn1 Cl1 2 2.4131(8) ?
Sn1 Cl2 2 2.4305(9) ?
Sn1 Cl2 . 2.4305(9) ?
Sn1 Cl3 . 2.4315(8) ?
Sn1 Cl3 2 2.4315(8) ?
N1 C5 . 1.473(5) ?
N1 H1A . 0.8900 ?
N1 H1B . 0.8900 ?
N1 H1C . 0.8900 ?
O1 C1 . 1.314(6) ?
O1 C8 . 1.434(5) ?
O2 C1 . 1.197(5) ?
C1 C2 . 1.492(5) ?
C2 C7 . 1.373(6) ?
C2 C3 . 1.384(5) ?
C3 C4 . 1.368(5) ?
C3 H3 . 0.9300 ?
C4 C5 . 1.362(5) ?
C4 H4 . 0.9300 ?
C5 C6 . 1.380(5) ?
C6 C7 . 1.369(5) ?
C6 H6 . 0.9300 ?
C7 H7 . 0.9300 ?
C8 H8A . 0.9600 ?
C8 H8B . 0.9600 ?
C8 H8C . 0.9600 ?
N2 C13 . 1.471(4) ?
N2 H2A . 0.8900 ?
N2 H2B . 0.8900 ?
N2 H2C . 0.8900 ?
O3 C9 . 1.320(5) ?
O3 C16 . 1.448(5) ?
O4 C9 . 1.185(5) ?
C9 C10 . 1.489(5) ?
C10 C15 . 1.380(5) ?
C10 C11 . 1.384(5) ?
C11 C12 . 1.377(5) ?
C11 H11 . 0.9300 ?
C12 C13 . 1.375(5) ?
C12 H12 . 0.9300 ?
C13 C14 . 1.371(5) ?
C14 C15 . 1.378(5) ?
C14 H14 . 0.9300 ?
C15 H15 . 0.9300 ?
C16 H16A . 0.9600 ?
C16 H16B . 0.9600 ?
C16 H16C . 0.9600 ?

loop_
_geom_hbond_atom_site_label_D
_geom_hbond_atom_site_label_H
_geom_hbond_atom_site_label_A
_geom_hbond_site_symmetry_A
_geom_hbond_distance_DH
_geom_hbond_distance_HA
_geom_hbond_distance_DA
_geom_hbond_angle_DHA
N1 H1A Cl3 . 0.89 2.78 3.659(4) 170
N2 H2B Cl3 . 0.89 2.71 3.479(3) 145
N2 H2C Cl4 . 0.89 2.21 3.098(4) 177
N1 H1B Cl4 5_565 0.89 2.29 3.155(4) 165
N1 H1C Cl4 1_565 0.89 2.22 3.092(4) 166
N2 H2A Cl1 1_545 0.89 3.01 3.482(3) 115
C3 H3 O4 8_566 0.93 2.39 3.148(6) 139
C15 H15 O2 3_445 0.93 2.38 3.130(5) 138
